data_8102052
loop_
_publ_author_name
'Zhang, M.-L.'
'Bai, H.-J.'
'Xin, F.-G.'
'Wang, Z.-L.'

_publ_section_title
;
Crystal structure of N,N'-bis(2-hydroxy-3-methoxy-benzyl)oxalamide, 
C~18~H~20~N~2~O~6~
;
_journal_issue 4
_journal_name_full 'Zeitschrift f\"ur Kristallographie - New Crystal Structures'
_journal_page_first 473
_journal_page_last 474
_journal_volume 221
_journal_year 2006
_chemical_formula_sum 'C18 H20 N2 O6'
_chemical_formula_weight 360.36
_chemical_name_systematic
; 
N,N'-bis(2-hydroxy-3-methoxybenzyl)oxalamide
;
_space_group_IT_number 14
_symmetry_cell_setting monoclinic
_symmetry_space_group_name_Hall '-P 2ybc'
_symmetry_space_group_name_H-M 'P 1 21/c 1'
_atom_sites_solution_hydrogens geom
_atom_sites_solution_primary direct
_atom_sites_solution_secondary difmap
_audit_creation_method SHELXL-97
_cell_angle_alpha 90.00
_cell_angle_beta 106.689(2)
_cell_angle_gamma 90.00
_cell_formula_units_Z 2
_cell_length_a 10.6209(13)
_cell_length_b 5.2855(6)
_cell_length_c 15.4268(19)
_cell_measurement_reflns_used 1147
_cell_measurement_temperature 293(2)
_cell_measurement_theta_max 24.05
_cell_measurement_theta_min 2.76
_cell_volume 829.53(17)
_computing_cell_refinement 'Bruker SAINT'
_computing_data_collection 'Bruker SMART'
_computing_data_reduction 'Bruker SAINT'
_computing_molecular_graphics 'Bruker SHELXTL'
_computing_publication_material 'Bruker SHELXTL'
_computing_structure_refinement 'SHELXL97 (Sheldrick, 1997)'
_computing_structure_solution 'SHELXS97 (Sheldrick, 1990)'
_diffrn_ambient_temperature 293(2)
_diffrn_measured_fraction_theta_full 0.999
_diffrn_measured_fraction_theta_max 0.999
_diffrn_measurement_device_type 'Bruker SMART APEX CCD'
_diffrn_measurement_method phi/omeg
_diffrn_radiation_monochromator graphite
_diffrn_radiation_source 'fine-focus sealed tube'
_diffrn_radiation_type MoK\a
_diffrn_radiation_wavelength 0.71073
_diffrn_reflns_av_R_equivalents 0.0256
_diffrn_reflns_av_sigmaI/netI 0.0312
_diffrn_reflns_limit_h_max 11
_diffrn_reflns_limit_h_min -13
_diffrn_reflns_limit_k_max 6
_diffrn_reflns_limit_k_min -3
_diffrn_reflns_limit_l_max 19
_diffrn_reflns_limit_l_min -18
_diffrn_reflns_number 4357
_diffrn_reflns_theta_full 26.02
_diffrn_reflns_theta_max 26.02
_diffrn_reflns_theta_min 2.00
_exptl_absorpt_coefficient_mu 0.109
_exptl_absorpt_correction_T_max 0.9910
_exptl_absorpt_correction_T_min 0.9630
_exptl_absorpt_correction_type multi-scan
_exptl_absorpt_process_details 'SADABS (Sheldrick, 1996)'
_exptl_crystal_colour light-brown
_exptl_crystal_density_diffrn 1.443
_exptl_crystal_density_method 'not measured'
_exptl_crystal_description block
_exptl_crystal_F_000 380
_exptl_crystal_size_max 0.35
_exptl_crystal_size_mid 0.18
_exptl_crystal_size_min 0.08
_refine_diff_density_max 0.173
_refine_diff_density_min -0.173
_refine_diff_density_rms 0.045
_refine_ls_extinction_method none
_refine_ls_goodness_of_fit_ref 1.037
_refine_ls_hydrogen_treatment constr
_refine_ls_matrix_type full
_refine_ls_number_parameters 120
_refine_ls_number_reflns 1632
_refine_ls_number_restraints 0
_refine_ls_restrained_S_all 1.037
_refine_ls_R_factor_all 0.0577
_refine_ls_R_factor_gt 0.0433
_refine_ls_shift/su_max 0.000
_refine_ls_shift/su_mean 0.000
_refine_ls_structure_factor_coef Fsqd
_refine_ls_weighting_details 'calc w=1/[\s^2^(Fo^2^)+(0.0482P)^2^+0.1461P] where P=(Fo^2^+2Fc^2^)/3'
_refine_ls_weighting_scheme calc
_refine_ls_wR_factor_gt 0.0984
_refine_ls_wR_factor_ref 0.1067
_reflns_number_gt 1277
_reflns_number_total 1632
_reflns_threshold_expression >2sigma(I)
_cod_data_source_file 1267-1882.cff
_cod_data_source_block q273
_cod_depositor_comments
;
The following automatic conversions were performed:
'_symmetry_cell_setting' value 'Monoclinic' changed to 'monoclinic'
according to '/home/saulius/struct/CIF-dictionaries/cif_core.dic'
dictionary named 'cif_core.dic' version 2.4.1 from 2010-06-29.

Automatic conversion script
Id: cif_fix_enum 1555 2011-01-17 13:19:09Z saulius 
;
_cod_original_sg_symbol_H-M P12(1)/c1
_cod_database_code 8102052

loop_
_symmetry_equiv_pos_as_xyz
'x, y, z'
'-x, y+1/2, -z+1/2'
'-x, -y, -z'
'x, -y-1/2, z-1/2'

loop_
_atom_site_label
_atom_site_type_symbol
_atom_site_fract_x
_atom_site_fract_y
_atom_site_fract_z
_atom_site_U_iso_or_equiv
_atom_site_adp_type
_atom_site_occupancy
_atom_site_symmetry_multiplicity
_atom_site_Wyckoff_symbol
_atom_site_calc_flag
_atom_site_refinement_flags
_atom_site_disorder_assembly
_atom_site_disorder_group
C1 C 0.95976(16) 0.5614(3) 0.52878(10) 0.0347(4) Uani 1 4 e d . . .
C2 C 0.90573(18) 0.5181(3) 0.67180(12) 0.0432(5) Uani 1 4 e d . . .
H2A H 0.8636 0.6802 0.6537 0.052 Uiso 1 4 e calc R . .
H2B H 0.9737 0.5426 0.7285 0.052 Uiso 1 4 e calc R . .
C3 C 0.80510(16) 0.3344(3) 0.68688(11) 0.0352(4) Uani 1 4 e d . . .
C4 C 0.78123(16) 0.3310(3) 0.77068(11) 0.0352(4) Uani 1 4 e d . . .
C5 C 0.69338(16) 0.1573(3) 0.78954(11) 0.0388(4) Uani 1 4 e d . . .
C6 C 0.62666(18) -0.0081(4) 0.72333(13) 0.0479(5) Uani 1 4 e d . . .
H6 H 0.5675 -0.1234 0.7351 0.058 Uiso 1 4 e calc R . .
C7 C 0.64835(19) -0.0014(4) 0.63883(13) 0.0519(5) Uani 1 4 e d . . .
H7 H 0.6021 -0.1108 0.5936 0.062 Uiso 1 4 e calc R . .
C8 C 0.73737(18) 0.1648(4) 0.62115(12) 0.0449(5) Uani 1 4 e d . . .
H8 H 0.7524 0.1638 0.5647 0.054 Uiso 1 4 e calc R . .
C9 C 0.6067(2) -0.0220(4) 0.90277(14) 0.0555(5) Uani 1 4 e d . . .
H9A H 0.5168 -0.0111 0.8664 0.083 Uiso 1 4 e calc R . .
H9B H 0.6111 0.0005 0.9653 0.083 Uiso 1 4 e calc R . .
H9C H 0.6416 -0.1849 0.8946 0.083 Uiso 1 4 e calc R . .
N1 N 0.96644(15) 0.4350(3) 0.60373(9) 0.0431(4) Uani 1 4 e d . . .
H1 H 1.0094 0.2949 0.6127 0.052 Uiso 1 4 e calc R . .
O1 O 0.89725(13) 0.7569(3) 0.50461(8) 0.0491(4) Uani 1 4 e d . . .
O2 O 0.84766(13) 0.4990(2) 0.83472(8) 0.0487(4) Uani 1 4 e d . . .
H2 H 0.8314 0.4703 0.8826 0.073 Uiso 1 4 e calc R . .
O3 O 0.68235(13) 0.1717(3) 0.87584(8) 0.0510(4) Uani 1 4 e d . . .

loop_
_atom_site_aniso_label
_atom_site_aniso_U_11
_atom_site_aniso_U_22
_atom_site_aniso_U_33
_atom_site_aniso_U_23
_atom_site_aniso_U_13
_atom_site_aniso_U_12
C1 0.0367(9) 0.0377(10) 0.0317(8) 0.0003(7) 0.0131(7) -0.0049(8)
C2 0.0543(11) 0.0454(11) 0.0372(9) 0.0015(8) 0.0246(8) 0.0003(9)
C3 0.0374(9) 0.0365(10) 0.0343(8) 0.0037(7) 0.0144(7) 0.0076(8)
C4 0.0357(9) 0.0379(10) 0.0335(8) 0.0004(7) 0.0122(7) 0.0033(8)
C5 0.0376(9) 0.0449(11) 0.0383(9) 0.0013(8) 0.0180(7) 0.0034(8)
C6 0.0446(11) 0.0471(12) 0.0562(11) -0.0047(9) 0.0209(9) -0.0075(9)
C7 0.0541(12) 0.0537(13) 0.0486(11) -0.0150(9) 0.0157(9) -0.0085(10)
C8 0.0522(11) 0.0505(12) 0.0358(9) -0.0032(8) 0.0187(8) 0.0051(9)
C9 0.0548(12) 0.0646(14) 0.0548(12) 0.0112(10) 0.0283(10) -0.0090(11)
N1 0.0552(9) 0.0425(9) 0.0405(8) 0.0076(7) 0.0278(7) 0.0087(7)
O1 0.0635(9) 0.0494(8) 0.0413(7) 0.0089(6) 0.0262(6) 0.0114(7)
O2 0.0624(8) 0.0562(9) 0.0336(6) -0.0079(6) 0.0236(6) -0.0162(7)
O3 0.0564(8) 0.0623(9) 0.0425(7) 0.0005(6) 0.0271(6) -0.0125(7)

loop_
_atom_type_symbol
_atom_type_description
_atom_type_scat_dispersion_real
_atom_type_scat_dispersion_imag
_atom_type_scat_source
C C 0.0033 0.0016 'International Tables Vol C Tables 4.2.6.8 and 6.1.1.4'
H H 0.0000 0.0000 'International Tables Vol C Tables 4.2.6.8 and 6.1.1.4'
N N 0.0061 0.0033 'International Tables Vol C Tables 4.2.6.8 and 6.1.1.4'
O O 0.0106 0.0060 'International Tables Vol C Tables 4.2.6.8 and 6.1.1.4'

loop_
_geom_angle_atom_site_label_1
_geom_angle_atom_site_label_2
_geom_angle_atom_site_label_3
_geom_angle
_geom_angle_site_symmetry_1
_geom_angle_site_symmetry_3
_geom_angle_publ_flag
O1 C1 N1 125.52(15) . . ?
O1 C1 C1 121.39(18) . 3_766 ?
N1 C1 C1 113.09(19) . 3_766 ?
N1 C2 C3 113.51(15) . . ?
N1 C2 H2A 108.9 . . ?
C3 C2 H2A 108.9 . . ?
N1 C2 H2B 108.9 . . ?
C3 C2 H2B 108.9 . . ?
H2A C2 H2B 107.7 . . ?
C4 C3 C8 118.48(16) . . ?
C4 C3 C2 118.61(15) . . ?
C8 C3 C2 122.89(15) . . ?
O2 C4 C3 118.12(15) . . ?
O2 C4 C5 120.93(14) . . ?
C3 C4 C5 120.94(15) . . ?
O3 C5 C6 125.91(16) . . ?
O3 C5 C4 114.43(15) . . ?
C6 C5 C4 119.66(16) . . ?
C5 C6 C7 119.48(17) . . ?
C5 C6 H6 120.3 . . ?
C7 C6 H6 120.3 . . ?
C8 C7 C6 120.79(17) . . ?
C8 C7 H7 119.6 . . ?
C6 C7 H7 119.6 . . ?
C7 C8 C3 120.61(17) . . ?
C7 C8 H8 119.7 . . ?
C3 C8 H8 119.7 . . ?
O3 C9 H9A 109.5 . . ?
O3 C9 H9B 109.5 . . ?
H9A C9 H9B 109.5 . . ?
O3 C9 H9C 109.5 . . ?
H9A C9 H9C 109.5 . . ?
H9B C9 H9C 109.5 . . ?
C1 N1 C2 123.94(16) . . ?
C1 N1 H1 118.0 . . ?
C2 N1 H1 118.0 . . ?
C4 O2 H2 109.5 . . ?
C5 O3 C9 116.90(14) . . ?

loop_
_geom_bond_atom_site_label_1
_geom_bond_atom_site_label_2
_geom_bond_distance
_geom_bond_site_symmetry_2
_geom_bond_publ_flag
C1 O1 1.227(2) . ?
C1 N1 1.320(2) . ?
C1 C1 1.542(3) 3_766 ?
C2 N1 1.449(2) . ?
C2 C3 1.510(2) . ?
C2 H2A 0.9700 . ?
C2 H2B 0.9700 . ?
C3 C4 1.387(2) . ?
C3 C8 1.389(2) . ?
C4 O2 1.364(2) . ?
C4 C5 1.398(2) . ?
C5 O3 1.3718(19) . ?
C5 C6 1.376(3) . ?
C6 C7 1.388(3) . ?
C6 H6 0.9300 . ?
C7 C8 1.374(3) . ?
C7 H7 0.9300 . ?
C8 H8 0.9300 . ?
C9 O3 1.434(2) . ?
C9 H9A 0.9600 . ?
C9 H9B 0.9600 . ?
C9 H9C 0.9600 . ?
N1 H1 0.8600 . ?
O2 H2 0.8200 . ?
